data_2011100
loop_
_publ_author_name
'Nakamura, Naotake'
'Uno, Kenjiro'
'Watanabe, Ryoji'
'Ikeya, Tatsuhiro'
'Ogawa, Yoshihiro'

_publ_section_title
;
 1,15-Pentadecanediol
;
_journal_issue 7
_journal_name_full 'Acta Crystallographica Section C'
_journal_page_first 903
_journal_page_last 904
_journal_paper_doi 10.1107/S0108270100006272
_journal_volume 56
_journal_year 2000
_chemical_formula_moiety 'C15 H32 O2 '
_chemical_formula_sum 'C15 H32 O2'
_chemical_formula_weight 244.42
_chemical_name_common 1,15-pentadecanediol
_space_group_IT_number 19
_symmetry_cell_setting orthorhombic
_symmetry_space_group_name_Hall 'P 2ac 2ab'
_symmetry_space_group_name_H-M 'P 21 21 21'
_audit_creation_method 'from TEXRAY.INF file'
_cell_angle_alpha 90.0
_cell_angle_beta 90.0
_cell_angle_gamma 90.0
_cell_formula_units_Z 4
_cell_length_a 7.177(2)
_cell_length_b 42.670(2)
_cell_length_c 5.090(2)
_cell_measurement_reflns_used 25
_cell_measurement_temperature 296.2
_cell_measurement_theta_max 38.9
_cell_measurement_theta_min 35.4
_cell_volume 1558.8(8)
_computing_cell_refinement 'MSC/AFC Diffractometer Control Software'
_computing_data_collection
;MSC/AFC Diffractometer Control Software
(Molecular Structure Corporation, 1992)
;
_computing_data_reduction
;TEXSAN
(Molecular Structure Corporation, 1995)
;
_computing_publication_material TEXSAN
_computing_structure_refinement TEXSAN
_computing_structure_solution
;SAPI91
(Fan, 1991)
;
_diffrn_ambient_temperature 296.2
_diffrn_measurement_device 'Rigaku AFC5R'
_diffrn_measurement_method \w-2\q
_diffrn_radiation_monochromator graphite
_diffrn_radiation_source 'Rigaku rotating anode'
_diffrn_radiation_type 'Cu K\a'
_diffrn_radiation_wavelength 1.5418
_diffrn_reflns_av_R_equivalents .029
_diffrn_reflns_av_sigmaI/netI .051
_diffrn_reflns_limit_h_max 8
_diffrn_reflns_limit_h_min -2
_diffrn_reflns_limit_k_max 52
_diffrn_reflns_limit_k_min 0
_diffrn_reflns_limit_l_max 6
_diffrn_reflns_limit_l_min -1
_diffrn_reflns_number 2756
_diffrn_reflns_reduction_process 'Lp corrections applied'
_diffrn_reflns_theta_max 70.59
_diffrn_reflns_theta_min 3.11
_diffrn_standards_decay_% 8.80
_diffrn_standards_interval_count 150
_diffrn_standards_number 3
_exptl_absorpt_coefficient_mu .508
_exptl_absorpt_correction_T_max .999
_exptl_absorpt_correction_T_min .917
_exptl_absorpt_correction_type '\y scans'
_exptl_absorpt_process_details '(North et al., 1968)'
_exptl_crystal_colour colorless
_exptl_crystal_density_diffrn 1.041
_exptl_crystal_density_meas ?
_exptl_crystal_description plate
_exptl_crystal_F_000 552.00
_exptl_crystal_size_max .6
_exptl_crystal_size_mid .3
_exptl_crystal_size_min .03
_refine_diff_density_max .14
_refine_diff_density_min -.32
_refine_ls_extinction_method none
_refine_ls_goodness_of_fit_all 1.387
_refine_ls_goodness_of_fit_ref 1.516
_refine_ls_hydrogen_treatment noref
_refine_ls_matrix_type full
_refine_ls_number_constraints 0
_refine_ls_number_parameters 154
_refine_ls_number_reflns 1165
_refine_ls_number_restraints 0
_refine_ls_R_factor_all .0787
_refine_ls_R_factor_gt .0487
_refine_ls_shift/esd_mean .0000
_refine_ls_shift/su_max .0004
_refine_ls_structure_factor_coef F
_refine_ls_weighting_details 'w = 1/[\s^2^(Fo) + 0.00063|Fo|^2^]'
_refine_ls_weighting_scheme calc
_refine_ls_wR_factor_all .0658
_refine_ls_wR_factor_ref .0582
_reflns_number_gt 1165
_reflns_number_total 1734
_reflns_threshold_expression I>2\s(I)
_cod_data_source_file de1141.cif
_cod_data_source_block I
_cod_depositor_comments
;
The following automatic conversions were performed:

'_exptl_crystal_density_meas' value 'not measured' was changed to '?'
- the value is perceived as not measured.

Automatic conversion script
Id: cif_fix_values 3008 2015-01-20 13:52:24Z robertas 

The following automatic conversions were performed:

'_refine_ls_weighting_scheme' value 'w = 1/[\s^2^(Fo) +
0.00063|Fo|^2^]' was changed to 'calc'. New tag
'_refine_ls_weighting_details' was created. The value of the new tag
was set to 'w = 1/[\s^2^(Fo) + 0.00063|Fo|^2^]'.

Automatic conversion script
Id: cif_fix_values 3143 2015-03-26 13:38:13Z robertas 
;
_cod_original_cell_volume 1559.0(8)
_cod_original_sg_symbol_H-M 'P 21 21 21   '
_cod_original_formula_sum 'C15 H32 O2 '
_cod_database_code 2011100
_cod_database_fobs_code 2011100

loop_
_symmetry_equiv_pos_as_xyz
x,y,z
1/2-x,-y,1/2+z
1/2+x,1/2-y,-z
-x,1/2+y,1/2-z

loop_
_atom_site_aniso_label
_atom_site_aniso_U_11
_atom_site_aniso_U_22
_atom_site_aniso_U_33
_atom_site_aniso_U_12
_atom_site_aniso_U_13
_atom_site_aniso_U_23
O1 .0830(10) .0398(9) .0590(10) -.0062(10) -.0030(10) .0059(9)
O2 .0890(10) .0340(8) .086(2) .0033(10) .025(2) -.0008(9)
C1 .085(2) .0380(10) .066(2) -.0030(10) -.006(2) -.0090(10)
C2 .081(2) .0440(10) .0450(10) .0040(10) .005(2) -.0040(10)
C3 .057(2) .0370(10) .0500(10) .0020(10) .002(2) .0000(10)
C4 .053(2) .0390(10) .0500(10) .0000(10) .003(2) .0040(10)
C5 .051(2) .0360(10) .0530(10) .0020(10) .000(2) .0030(10)
C6 .049(2) .0370(10) .053(2) .0010(10) .000(2) .0050(10)
C7 .049(2) .0360(10) .0550(10) .0000(10) .003(2) .0010(10)
C8 .0480(10) .0370(10) .0520(10) .0000(10) .0000(10) .0030(10)
C9 .0490(10) .0380(10) .0530(10) .0020(10) .004(2) .0010(10)
C10 .0480(10) .0360(10) .0520(10) -.0010(10) .006(2) .0020(10)
C11 .049(2) .0380(10) .0540(10) .0000(10) .004(2) .0010(10)
C12 .0490(10) .0350(10) .0560(10) .0010(10) .002(2) .0000(10)
C13 .049(2) .0380(10) .053(2) .0010(10) .002(2) -.0020(10)
C14 .054(2) .0370(10) .058(2) .0010(10) .000(2) -.0030(10)
C15 .059(2) .0370(10) .064(2) .0020(10) .003(2) .0000(10)

loop_
_atom_site_label
_atom_site_fract_x
_atom_site_fract_y
_atom_site_fract_z
_atom_site_U_iso_or_equiv
_atom_site_thermal_displace_type
_atom_site_calc_flag
_atom_site_calc_attached_atom
_atom_site_refinement_flags
_atom_site_occupancy
O1 -.0512(3) .22520(4) .1427(4) .0606(6) Uani d . . 1.00
O2 -.0664(3) -.22004(4) .5714(4) .0695(6) Uani d . . 1.00
C1 .0060(5) .22223(6) .4089(6) .0626(9) Uani d . . 1.00
C2 -.0504(5) .19158(6) .5280(6) .0568(8) Uani d . . 1.00
C3 .0357(4) .16284(5) .4024(5) .0476(7) Uani d . . 1.00
C4 -.0368(4) .13240(5) .5153(5) .0476(7) Uani d . . 1.00
C5 .0433(4) .10311(5) .3926(5) .0465(7) Uani d . . 1.00
C6 -.0365(4) .07296(5) .5044(5) .0466(7) Uani d . . 1.00
C7 .0420(4) .04327(5) .3837(6) .0468(7) Uani d . . 1.00
C8 -.0387(4) .01350(6) .4976(5) .0457(6) Uani d . . 1.00
C9 .0410(4) -.01640(5) .3817(5) .0463(6) Uani d . . 1.00
C10 -.0395(4) -.04607(5) .4997(5) .0454(7) Uani d . . 1.00
C11 .0407(4) -.07614(5) .3889(6) .0469(7) Uani d . . 1.00
C12 -.0410(4) -.10549(5) .5116(6) .0467(7) Uani d . . 1.00
C13 .0379(4) -.13611(5) .4082(5) .0464(7) Uani d . . 1.00
C14 -.0478(4) -.16465(5) .5374(6) .0495(7) Uani d . . 1.00
C15 .0265(4) -.19535(5) .4382(6) .0534(8) Uani d . . 1.00
H1a .1358 .2240 .4190 .0758 Uiso calc C1. ........... 1.00
H1b -.0501 .2389 .5111 .0758 Uiso calc C1. ........... 1.00
H1o -.1871 .2238 .1328 .0721 Uiso calc O1. ........... 1.00
H2a -.0228 .1915 .7101 .0657 Uiso calc C2. ........... 1.00
H2b -.1859 .1895 .5108 .0657 Uiso calc C2. ........... 1.00
H2o -.0223 -.2399 .5127 .0770 Uiso calc O2. ........... 1.00
H3a .0125 .1630 .2167 .0573 Uiso calc C3. ........... 1.00
H3b .1680 .1636 .4283 .0573 Uiso calc C3. ........... 1.00
H4a -.0112 .1319 .6987 .0568 Uiso calc C4. ........... 1.00
H4b -.1696 .1318 .4913 .0568 Uiso calc C4. ........... 1.00
H5a .0209 .1035 .2080 .0545 Uiso calc C5. ........... 1.00
H5b .1751 .1029 .4215 .0545 Uiso calc C5. ........... 1.00
H6a -.0152 .0725 .6881 .0561 Uiso calc C6. ........... 1.00
H6b -.1685 .0730 .4734 .0561 Uiso calc C6. ........... 1.00
H7a .0207 .0437 .2011 .0551 Uiso calc C7. ........... 1.00
H7b .1735 .0432 .4165 .0551 Uiso calc C7. ........... 1.00
H8a -.0196 .0134 .6811 .0545 Uiso calc C8. ........... 1.00
H8b -.1698 .0135 .4620 .0545 Uiso calc C8. ........... 1.00
H9a .0215 -.0166 .1992 .0547 Uiso calc C9. ........... 1.00
H9b .1724 -.0167 .4172 .0547 Uiso calc C9. ........... 1.00
H10a -.0228 -.0460 .6835 .0545 Uiso calc C10. . 1.00
H10b -.1714 -.0464 .4622 .0545 Uiso calc C10. . 1.00
H11a .0232 -.0770 .2045 .0566 Uiso calc C11. . 1.00
H11b .1732 -.0764 .4238 .0566 Uiso calc C11. . 1.00
H12a -.0236 -.1046 .6964 .0558 Uiso calc C12. . 1.00
H12b -.1734 -.1053 .4768 .0558 Uiso calc C12. . 1.00
H13a .0173 -.1374 .2223 .0565 Uiso calc C13. . 1.00
H13b .1694 -.1364 .4386 .0565 Uiso calc C13. . 1.00
H14a -.0284 -.1631 .7234 .0587 Uiso calc C14. . 1.00
H14b -.1804 -.1641 .5070 .0587 Uiso calc C14. . 1.00
H15a .1598 -.1967 .4739 .0646 Uiso calc C15. . 1.00
H15b .0109 -.1972 .2531 .0646 Uiso calc C15. . 1.00

loop_
_atom_type_symbol
_atom_type_scat_dispersion_real
_atom_type_scat_dispersion_imag
_atom_type_scat_source
C .018 .009
;International Tables for Crystallography
(1992, Vol. C, Tables 4.2.6.8 and 6.1.1.1)
;
H .000 .000
;International Tables for Crystallography
(1992, Vol. C, Table 6.1.1.2)
;
O .049 .032
;International Tables for Crystallography
(1992, Vol. C, Tables 4.2.6.8 and 6.1.1.1)
;

loop_
_geom_angle_atom_site_label_1
_geom_angle_atom_site_label_2
_geom_angle_atom_site_label_3
_geom_angle_site_symmetry_1
_geom_angle_site_symmetry_2
_geom_angle_site_symmetry_3
_geom_angle
_geom_angle_publ_flag
O1 C1 C2 1_555 1_555 1_555 112.7(2) yes
C1 C2 C3 1_555 1_555 1_555 115.2(3) yes
C2 C3 C4 1_555 1_555 1_555 113.2(2) yes
C3 C4 C5 1_555 1_555 1_555 115.0(2) yes
C4 C5 C6 1_555 1_555 1_555 113.7(2) yes
C5 C6 C7 1_555 1_555 1_555 114.6(2) yes
C6 C7 C8 1_555 1_555 1_555 113.8(2) yes
C7 C8 C9 1_555 1_555 1_555 114.4(2) yes
C8 C9 C10 1_555 1_555 1_555 113.8(2) yes
C9 C10 C11 1_555 1_555 1_555 114.5(2) yes
C10 C11 C12 1_555 1_555 1_555 113.5(2) yes
C11 C12 C13 1_555 1_555 1_555 115.0(2) yes
C12 C13 C14 1_555 1_555 1_555 112.9(2) yes
C13 C14 C15 1_555 1_555 1_555 114.3(2) yes
O2 C15 C14 1_555 1_555 1_555 108.6(2) yes

loop_
_geom_bond_atom_site_label_1
_geom_bond_atom_site_label_2
_geom_bond_site_symmetry_1
_geom_bond_site_symmetry_2
_geom_bond_distance
_geom_bond_publ_flag
O1 C1 1_555 1_555 1.422(4) yes
O2 C15 1_555 1_555 1.419(3) yes
C1 C2 1_555 1_555 1.497(4) yes
C2 C3 1_555 1_555 1.515(3) yes
C3 C4 1_555 1_555 1.513(3) yes
C4 C5 1_555 1_555 1.511(3) yes
C5 C6 1_555 1_555 1.519(3) yes
C6 C7 1_555 1_555 1.516(3) yes
C7 C8 1_555 1_555 1.512(3) yes
C8 C9 1_555 1_555 1.517(3) yes
C9 C10 1_555 1_555 1.516(3) yes
C10 C11 1_555 1_555 1.515(3) yes
C11 C12 1_555 1_555 1.517(3) yes
C12 C13 1_555 1_555 1.519(3) yes
C13 C14 1_555 1_555 1.514(3) yes
C14 C15 1_555 1_555 1.502(3) yes

loop_
_geom_hbond_atom_site_label_D
_geom_hbond_atom_site_label_H
_geom_hbond_atom_site_label_A
_geom_hbond_site_symmetry_A
_geom_hbond_distance_DH
_geom_hbond_distance_HA
_geom_hbond_distance_DA
_geom_hbond_angle_DHA
O2 H2o O1 4_545 .95 1.77 2.713(2) 171.6
O1 H1o O2 2_454 .98 1.80 2.777(3) 172.8

loop_
_geom_torsion_atom_site_label_1
_geom_torsion_atom_site_label_2
_geom_torsion_atom_site_label_3
_geom_torsion_atom_site_label_4
_geom_torsion_site_symmetry_1
_geom_torsion_site_symmetry_2
_geom_torsion_site_symmetry_3
_geom_torsion_site_symmetry_4
_geom_torsion
_geom_torsion_publ_flag
O1 C1 C2 C3 1_555 1_555 1_555 1_555 63.2(4) yes
O2 C15 C14 C13 1_555 1_555 1_555 1_555 -179.2(2) yes
